data_7004233
loop_
_publ_author_name
'MacDonald, Daniel G.'
'Corrigan, John F.'

_publ_section_title
;
 New reagents for the synthesis of a series of ferrocenoyl
 functionalized copper and silver chalcogenolate complexes
;
_journal_issue 37
_journal_name_full 'Dalton Transactions'
_journal_page_first 5048
_journal_page_last 5053
_journal_paper_doi 10.1039/b804597f
_journal_year 2008
_chemical_formula_moiety 'C47 H39 Cu Fe O P2 S'
_chemical_formula_sum 'C47 H39 Cu Fe O P2 S'
_chemical_formula_weight 833.17
_chemical_name_systematic
;
?
;
_space_group_IT_number 2
_symmetry_cell_setting triclinic
_symmetry_space_group_name_Hall '-P 1'
_symmetry_space_group_name_H-M 'P -1'
_atom_sites_solution_hydrogens geom
_atom_sites_solution_primary direct
_atom_sites_solution_secondary difmap
_audit_creation_method SHELXL-97
_cell_angle_alpha 75.811(1)
_cell_angle_beta 88.090(1)
_cell_angle_gamma 71.848(1)
_cell_formula_units_Z 2
_cell_length_a 9.7676(3)
_cell_length_b 11.2468(3)
_cell_length_c 19.1313(5)
_cell_measurement_reflns_used 23202
_cell_measurement_temperature 150(2)
_cell_measurement_theta_max 31.00
_cell_measurement_theta_min 2.04
_cell_volume 1934.02(9)
_computing_cell_refinement 'DENZO-SMN (Otwinowski & Minor, 1997)'
_computing_data_collection 'COLLECT (Nonius, 1997-2001)'
_computing_data_reduction DENZO-SMN
_computing_molecular_graphics 'SHELXTL/PC (Sheldrick, 2001)'
_computing_publication_material SHELXTL/PC
_computing_structure_refinement 'SHELXL-97 (Sheldrick, 1997)'
_computing_structure_solution 'SHELXS-97 (Sheldrick, 1990)'
_diffrn_ambient_temperature 150(2)
_diffrn_measured_fraction_theta_full 0.993
_diffrn_measured_fraction_theta_max 0.993
_diffrn_measurement_device_type 'Nonius Kappa-CCD'
_diffrn_measurement_method '\f scans, and \w scans with \k offsets'
_diffrn_radiation_monochromator graphite
_diffrn_radiation_source 'fine-focus sealed tube'
_diffrn_radiation_type MoK\a
_diffrn_radiation_wavelength 0.71073
_diffrn_reflns_av_R_equivalents 0.0595
_diffrn_reflns_av_sigmaI/netI 0.0671
_diffrn_reflns_limit_h_max 14
_diffrn_reflns_limit_h_min -14
_diffrn_reflns_limit_k_max 16
_diffrn_reflns_limit_k_min -16
_diffrn_reflns_limit_l_max 27
_diffrn_reflns_limit_l_min -27
_diffrn_reflns_number 39708
_diffrn_reflns_theta_full 31.09
_diffrn_reflns_theta_max 31.09
_diffrn_reflns_theta_min 2.20
_diffrn_standards_number 0
_exptl_absorpt_coefficient_mu 1.098
_exptl_absorpt_correction_T_max 0.8526
_exptl_absorpt_correction_T_min 0.6998
_exptl_absorpt_correction_type multi-scan
_exptl_absorpt_process_details 'DENZO-SMN (Otwinowski & Minor, 1997)'
_exptl_crystal_colour orange
_exptl_crystal_density_diffrn 1.431
_exptl_crystal_density_method 'not measured'
_exptl_crystal_description blocks
_exptl_crystal_F_000 860
_exptl_crystal_size_max 0.35
_exptl_crystal_size_mid 0.30
_exptl_crystal_size_min 0.15
_refine_diff_density_max 1.019
_refine_diff_density_min -1.180
_refine_diff_density_rms 0.101
_refine_ls_extinction_method none
_refine_ls_goodness_of_fit_ref 1.089
_refine_ls_hydrogen_treatment constr
_refine_ls_matrix_type full
_refine_ls_number_parameters 478
_refine_ls_number_reflns 12318
_refine_ls_number_restraints 0
_refine_ls_restrained_S_all 1.089
_refine_ls_R_factor_all 0.1002
_refine_ls_R_factor_gt 0.0578
_refine_ls_shift/su_max 0.001
_refine_ls_shift/su_mean 0.000
_refine_ls_structure_factor_coef Fsqd
_refine_ls_weighting_details 'calc w=1/[\s^2^(Fo^2^)+(0.0922P)^2^+0.2331P] where P=(Fo^2^+2Fc^2^)/3'
_refine_ls_weighting_scheme calc
_refine_ls_wR_factor_gt 0.1549
_refine_ls_wR_factor_ref 0.1751
_reflns_number_gt 7981
_reflns_number_total 12318
_reflns_threshold_expression I>2\s(I)
_cod_data_source_file b804597f.txt
_cod_data_source_block 07265b
_cod_depositor_comments
;
The following automatic conversions were performed:
'_symmetry_cell_setting' value 'Triclinic' changed to 'triclinic'
according to '/home/saulius/struct/CIF-dictionaries/cif_core.dic'
dictionary named 'cif_core.dic' version 2.4.1 from 2010-06-29.

Automatic conversion script
Id: cif_fix_enum 1527 2010-12-29 10:47:43Z saulius 
;
_cod_original_sg_symbol_Hall -P1
_cod_original_sg_symbol_H-M P-1
_cod_database_code 7004233

loop_
_symmetry_equiv_pos_as_xyz
'x, y, z'
'-x, -y, -z'

loop_
_atom_site_label
_atom_site_type_symbol
_atom_site_fract_x
_atom_site_fract_y
_atom_site_fract_z
_atom_site_U_iso_or_equiv
_atom_site_adp_type
_atom_site_occupancy
_atom_site_symmetry_multiplicity
_atom_site_calc_flag
_atom_site_refinement_flags
_atom_site_disorder_assembly
_atom_site_disorder_group
Cu1 Cu 0.15357(3) 0.73842(3) 0.247665(17) 0.02368(10) Uani 1 1 d . . .
Fe1 Fe -0.43994(5) 1.04703(4) 0.23835(2) 0.03455(12) Uani 1 1 d . . .
S1 S -0.01577(10) 0.93231(8) 0.22966(4) 0.0447(2) Uani 1 1 d . . .
O1 O -0.0948(3) 0.8060(2) 0.35069(16) 0.0597(8) Uani 1 1 d . . .
C1 C -0.2621(3) 1.0100(3) 0.30287(17) 0.0374(7) Uani 1 1 d . . .
C2 C -0.3049(4) 1.1412(3) 0.2619(2) 0.0415(8) Uani 1 1 d . . .
H2A H -0.2453 1.1837 0.2272 0.050 Uiso 1 1 calc R . .
C3 C -0.4490(4) 1.2001(4) 0.2797(2) 0.0552(10) Uani 1 1 d . . .
H3A H -0.5085 1.2916 0.2585 0.066 Uiso 1 1 calc R . .
C4 C -0.4951(4) 1.1098(4) 0.3308(2) 0.0530(10) Uani 1 1 d . . .
H4A H -0.5919 1.1256 0.3523 0.064 Uiso 1 1 calc R . .
C5 C -0.3798(4) 0.9897(4) 0.34579(18) 0.0445(8) Uani 1 1 d . . .
H5A H -0.3811 0.9072 0.3800 0.053 Uiso 1 1 calc R . .
C6 C -0.3868(5) 0.9224(5) 0.1750(3) 0.0698(14) Uani 1 1 d . . .
H6A H -0.2910 0.8554 0.1755 0.084 Uiso 1 1 calc R . .
C7 C -0.4282(6) 1.0494(6) 0.1323(2) 0.0751(16) Uani 1 1 d . . .
H7A H -0.3672 1.0894 0.0973 0.090 Uiso 1 1 calc R . .
C8 C -0.5692(5) 1.1089(4) 0.1463(2) 0.0599(11) Uani 1 1 d . . .
H8A H -0.6278 1.2002 0.1239 0.072 Uiso 1 1 calc R . .
C9 C -0.6154(4) 1.0193(4) 0.1981(2) 0.0508(9) Uani 1 1 d . . .
H9A H -0.7128 1.0358 0.2190 0.061 Uiso 1 1 calc R . .
C10 C -0.5046(5) 0.9042(4) 0.2146(2) 0.0554(10) Uani 1 1 d . . .
H10A H -0.5073 0.8227 0.2494 0.066 Uiso 1 1 calc R . .
C11 C -0.1235(3) 0.9051(3) 0.30181(18) 0.0374(7) Uani 1 1 d . . .
P1 P 0.18739(8) 0.64985(7) 0.15182(4) 0.02688(16) Uani 1 1 d . . .
C12 C 0.0832(3) 0.7522(3) 0.06933(15) 0.0300(6) Uani 1 1 d . . .
C13 C 0.1463(4) 0.7921(3) 0.00503(16) 0.0348(7) Uani 1 1 d . . .
H13A H 0.2483 0.7630 0.0025 0.042 Uiso 1 1 calc R . .
C14 C 0.0622(4) 0.8738(3) -0.05534(17) 0.0388(7) Uani 1 1 d . . .
H14A H 0.1059 0.9022 -0.0986 0.047 Uiso 1 1 calc R . .
C15 C -0.0853(4) 0.9130(3) -0.05156(17) 0.0385(7) Uani 1 1 d . . .
H15A H -0.1432 0.9685 -0.0929 0.046 Uiso 1 1 calc R . .
C16 C -0.1506(4) 0.8741(3) 0.01032(19) 0.0409(7) Uani 1 1 d . . .
H16A H -0.2528 0.9015 0.0118 0.049 Uiso 1 1 calc R . .
C17 C -0.0648(4) 0.7928(3) 0.07186(17) 0.0373(7) Uani 1 1 d . . .
H17A H -0.1091 0.7659 0.1152 0.045 Uiso 1 1 calc R . .
C18 C 0.1344(3) 0.5043(3) 0.16605(16) 0.0298(6) Uani 1 1 d . . .
C19 C 0.1394(3) 0.4289(3) 0.23513(17) 0.0356(7) Uani 1 1 d . . .
H19A H 0.1718 0.4527 0.2744 0.043 Uiso 1 1 calc R . .
C20 C 0.0972(4) 0.3174(3) 0.2481(2) 0.0462(9) Uani 1 1 d . . .
H20A H 0.1004 0.2662 0.2960 0.055 Uiso 1 1 calc R . .
C21 C 0.0510(4) 0.2825(3) 0.1909(2) 0.0487(9) Uani 1 1 d . . .
H21A H 0.0222 0.2072 0.1993 0.058 Uiso 1 1 calc R . .
C22 C 0.0469(4) 0.3574(3) 0.1215(2) 0.0500(9) Uani 1 1 d . . .
H22A H 0.0144 0.3336 0.0823 0.060 Uiso 1 1 calc R . .
C23 C 0.0897(4) 0.4670(3) 0.10872(19) 0.0414(8) Uani 1 1 d . . .
H23A H 0.0887 0.5168 0.0607 0.050 Uiso 1 1 calc R . .
C24 C 0.3708(3) 0.6055(3) 0.12157(16) 0.0332(6) Uani 1 1 d . . .
C25 C 0.4425(4) 0.6982(4) 0.1105(2) 0.0489(9) Uani 1 1 d . . .
H25A H 0.3947 0.7807 0.1188 0.059 Uiso 1 1 calc R . .
C26 C 0.5814(4) 0.6712(5) 0.0875(2) 0.0614(11) Uani 1 1 d . . .
H26A H 0.6277 0.7359 0.0789 0.074 Uiso 1 1 calc R . .
C27 C 0.6547(5) 0.5497(6) 0.0770(2) 0.0687(13) Uani 1 1 d . . .
H27A H 0.7504 0.5309 0.0610 0.082 Uiso 1 1 calc R . .
C28 C 0.5864(4) 0.4580(5) 0.0899(2) 0.0619(11) Uani 1 1 d . . .
H28A H 0.6367 0.3741 0.0842 0.074 Uiso 1 1 calc R . .
C29 C 0.4446(4) 0.4848(3) 0.11135(18) 0.0426(8) Uani 1 1 d . . .
H29A H 0.3985 0.4200 0.1189 0.051 Uiso 1 1 calc R . .
P2 P 0.28246(7) 0.64739(6) 0.35326(4) 0.02274(15) Uani 1 1 d . . .
C30 C 0.2547(3) 0.4964(3) 0.40264(14) 0.0250(5) Uani 1 1 d . . .
C31 C 0.3654(3) 0.3818(3) 0.42634(15) 0.0308(6) Uani 1 1 d . . .
H31A H 0.4625 0.3797 0.4181 0.037 Uiso 1 1 calc R . .
C32 C 0.3358(4) 0.2691(3) 0.46218(16) 0.0374(7) Uani 1 1 d . . .
H32A H 0.4125 0.1907 0.4780 0.045 Uiso 1 1 calc R . .
C33 C 0.1944(4) 0.2717(3) 0.47466(16) 0.0387(7) Uani 1 1 d . . .
H33A H 0.1737 0.1956 0.4996 0.046 Uiso 1 1 calc R . .
C34 C 0.0842(4) 0.3856(3) 0.45054(17) 0.0395(7) Uani 1 1 d . . .
H34A H -0.0127 0.3875 0.4589 0.047 Uiso 1 1 calc R . .
C35 C 0.1127(3) 0.4978(3) 0.41419(16) 0.0325(6) Uani 1 1 d . . .
H35A H 0.0355 0.5753 0.3972 0.039 Uiso 1 1 calc R . .
C36 C 0.2487(3) 0.7460(3) 0.41903(15) 0.0250(5) Uani 1 1 d . . .
C37 C 0.2103(4) 0.8790(3) 0.39330(17) 0.0382(7) Uani 1 1 d . . .
H37A H 0.1994 0.9167 0.3428 0.046 Uiso 1 1 calc R . .
C38 C 0.1878(5) 0.9569(3) 0.44128(19) 0.0509(9) Uani 1 1 d . . .
H38A H 0.1637 1.0478 0.4233 0.061 Uiso 1 1 calc R . .
C39 C 0.2001(4) 0.9038(3) 0.51524(18) 0.0437(8) Uani 1 1 d . . .
H39A H 0.1832 0.9579 0.5478 0.052 Uiso 1 1 calc R . .
C40 C 0.2372(3) 0.7716(3) 0.54099(16) 0.0355(7) Uani 1 1 d . . .
H40A H 0.2460 0.7344 0.5915 0.043 Uiso 1 1 calc R . .
C41 C 0.2618(3) 0.6925(3) 0.49304(15) 0.0303(6) Uani 1 1 d . . .
H41A H 0.2877 0.6015 0.5111 0.036 Uiso 1 1 calc R . .
C42 C 0.4769(3) 0.6055(3) 0.34332(14) 0.0248(5) Uani 1 1 d . . .
C43 C 0.5666(3) 0.6445(3) 0.38134(16) 0.0308(6) Uani 1 1 d . . .
H43A H 0.5282 0.6898 0.4171 0.037 Uiso 1 1 calc R . .
C44 C 0.7124(3) 0.6177(3) 0.36744(18) 0.0378(7) Uani 1 1 d . . .
H44A H 0.7727 0.6463 0.3929 0.045 Uiso 1 1 calc R . .
C45 C 0.7697(3) 0.5495(3) 0.31657(18) 0.0407(7) Uani 1 1 d . . .
H45A H 0.8690 0.5320 0.3068 0.049 Uiso 1 1 calc R . .
C46 C 0.6827(3) 0.5066(3) 0.27985(18) 0.0391(7) Uani 1 1 d . . .
H46A H 0.7229 0.4574 0.2460 0.047 Uiso 1 1 calc R . .
C47 C 0.5361(3) 0.5355(3) 0.29244(16) 0.0322(6) Uani 1 1 d . . .
H47B H 0.4760 0.5076 0.2664 0.039 Uiso 1 1 calc R . .

loop_
_atom_site_aniso_label
_atom_site_aniso_U_11
_atom_site_aniso_U_22
_atom_site_aniso_U_33
_atom_site_aniso_U_23
_atom_site_aniso_U_13
_atom_site_aniso_U_12
Cu1 0.02375(17) 0.02386(17) 0.02352(17) -0.00605(13) -0.00138(12) -0.00717(13)
Fe1 0.0334(2) 0.0326(2) 0.0354(2) -0.01053(19) 0.00145(18) -0.00554(18)
S1 0.0487(5) 0.0374(4) 0.0321(4) -0.0025(3) 0.0038(4) 0.0041(4)
O1 0.0386(14) 0.0480(15) 0.0737(19) 0.0189(13) -0.0066(13) -0.0125(12)
C1 0.0389(17) 0.0396(17) 0.0363(16) -0.0158(14) -0.0014(13) -0.0108(14)
C2 0.0418(18) 0.0311(16) 0.052(2) -0.0143(15) 0.0025(15) -0.0087(14)
C3 0.052(2) 0.0392(19) 0.079(3) -0.031(2) 0.008(2) -0.0071(17)
C4 0.043(2) 0.070(3) 0.053(2) -0.036(2) 0.0110(17) -0.0124(19)
C5 0.047(2) 0.060(2) 0.0312(16) -0.0146(16) 0.0021(14) -0.0208(17)
C6 0.051(2) 0.086(3) 0.078(3) -0.061(3) -0.011(2) 0.004(2)
C7 0.080(3) 0.143(5) 0.036(2) -0.035(3) 0.018(2) -0.074(4)
C8 0.068(3) 0.047(2) 0.058(2) 0.0019(18) -0.029(2) -0.016(2)
C9 0.043(2) 0.063(2) 0.052(2) -0.0205(19) 0.0025(17) -0.0211(18)
C10 0.080(3) 0.042(2) 0.048(2) -0.0092(17) -0.010(2) -0.024(2)
C11 0.0351(17) 0.0386(17) 0.0388(17) -0.0059(14) -0.0087(13) -0.0136(14)
P1 0.0321(4) 0.0244(3) 0.0255(3) -0.0071(3) -0.0013(3) -0.0098(3)
C12 0.0372(16) 0.0276(14) 0.0289(14) -0.0104(11) -0.0048(12) -0.0122(12)
C13 0.0422(18) 0.0339(16) 0.0315(15) -0.0103(13) -0.0009(13) -0.0142(13)
C14 0.056(2) 0.0356(16) 0.0291(15) -0.0060(13) -0.0015(14) -0.0207(15)
C15 0.054(2) 0.0300(15) 0.0313(15) -0.0097(13) -0.0087(14) -0.0108(14)
C16 0.0370(17) 0.0377(17) 0.048(2) -0.0146(15) -0.0044(15) -0.0082(14)
C17 0.0421(18) 0.0346(16) 0.0338(16) -0.0077(13) 0.0014(13) -0.0105(14)
C18 0.0279(14) 0.0276(14) 0.0354(15) -0.0103(12) 0.0008(12) -0.0087(11)
C19 0.0405(17) 0.0325(15) 0.0358(16) -0.0091(13) 0.0051(13) -0.0141(13)
C20 0.054(2) 0.0319(16) 0.055(2) -0.0085(15) 0.0190(17) -0.0199(15)
C21 0.0360(18) 0.0307(17) 0.086(3) -0.0211(18) 0.0053(18) -0.0147(14)
C22 0.050(2) 0.0338(17) 0.070(3) -0.0193(18) -0.0183(18) -0.0105(16)
C23 0.053(2) 0.0325(16) 0.0401(18) -0.0110(14) -0.0096(15) -0.0121(15)
C24 0.0356(16) 0.0391(16) 0.0269(14) -0.0112(12) 0.0012(12) -0.0120(13)
C25 0.046(2) 0.055(2) 0.049(2) -0.0119(18) 0.0038(17) -0.0234(18)
C26 0.045(2) 0.088(3) 0.057(2) -0.009(2) 0.0074(18) -0.035(2)
C27 0.039(2) 0.118(4) 0.050(2) -0.025(3) 0.0084(18) -0.023(3)
C28 0.045(2) 0.079(3) 0.060(3) -0.036(2) 0.0100(19) -0.002(2)
C29 0.0396(18) 0.0462(19) 0.0415(18) -0.0178(15) 0.0016(14) -0.0071(15)
P2 0.0223(3) 0.0234(3) 0.0232(3) -0.0063(3) -0.0016(3) -0.0073(3)
C30 0.0297(14) 0.0270(13) 0.0210(12) -0.0064(10) -0.0027(10) -0.0117(11)
C31 0.0357(16) 0.0273(14) 0.0282(14) -0.0053(11) -0.0006(12) -0.0091(12)
C32 0.056(2) 0.0260(14) 0.0285(15) -0.0066(12) -0.0005(14) -0.0103(14)
C33 0.064(2) 0.0337(16) 0.0277(15) -0.0080(13) 0.0032(14) -0.0277(16)
C34 0.0434(18) 0.0486(19) 0.0375(17) -0.0131(15) 0.0068(14) -0.0283(16)
C35 0.0321(15) 0.0360(16) 0.0332(15) -0.0094(13) 0.0013(12) -0.0151(13)
C36 0.0233(13) 0.0261(13) 0.0267(13) -0.0093(11) -0.0012(10) -0.0070(10)
C37 0.059(2) 0.0269(15) 0.0292(15) -0.0076(12) -0.0053(14) -0.0127(14)
C38 0.082(3) 0.0290(16) 0.0410(19) -0.0132(14) -0.0038(18) -0.0117(17)
C39 0.056(2) 0.0413(18) 0.0368(17) -0.0211(15) -0.0009(15) -0.0093(16)
C40 0.0377(17) 0.0410(17) 0.0256(14) -0.0090(13) 0.0008(12) -0.0086(13)
C41 0.0330(15) 0.0310(14) 0.0262(14) -0.0068(11) -0.0016(11) -0.0086(12)
C42 0.0219(12) 0.0246(13) 0.0268(13) -0.0037(10) -0.0021(10) -0.0075(10)
C43 0.0282(14) 0.0345(15) 0.0320(15) -0.0111(12) 0.0001(12) -0.0109(12)
C44 0.0290(15) 0.0455(18) 0.0419(17) -0.0126(15) -0.0009(13) -0.0141(14)
C45 0.0253(15) 0.052(2) 0.0411(18) -0.0095(15) 0.0027(13) -0.0090(14)
C46 0.0308(16) 0.0459(18) 0.0379(17) -0.0147(15) 0.0024(13) -0.0051(14)
C47 0.0306(15) 0.0344(15) 0.0321(15) -0.0123(12) -0.0008(12) -0.0078(12)

loop_
_atom_type_symbol
_atom_type_description
_atom_type_scat_dispersion_real
_atom_type_scat_dispersion_imag
_atom_type_scat_source
C C 0.0033 0.0016 'International Tables Vol C Tables 4.2.6.8 and 6.1.1.4'
H H 0.0000 0.0000 'International Tables Vol C Tables 4.2.6.8 and 6.1.1.4'
O O 0.0106 0.0060 'International Tables Vol C Tables 4.2.6.8 and 6.1.1.4'
P P 0.1023 0.0942 'International Tables Vol C Tables 4.2.6.8 and 6.1.1.4'
S S 0.1246 0.1234 'International Tables Vol C Tables 4.2.6.8 and 6.1.1.4'
Fe Fe 0.3463 0.8444 'International Tables Vol C Tables 4.2.6.8 and 6.1.1.4'
Cu Cu 0.3201 1.2651 'International Tables Vol C Tables 4.2.6.8 and 6.1.1.4'

loop_
_geom_angle_atom_site_label_1
_geom_angle_atom_site_label_2
_geom_angle_atom_site_label_3
_geom_angle
_geom_angle_site_symmetry_1
_geom_angle_site_symmetry_3
_geom_angle_publ_flag
S1 Cu1 P2 120.82(3) . . ?
S1 Cu1 P1 115.05(3) . . ?
P2 Cu1 P1 124.08(3) . . ?
C6 Fe1 C7 40.7(2) . . ?
C6 Fe1 C1 106.82(15) . . ?
C7 Fe1 C1 122.50(17) . . ?
C6 Fe1 C5 121.48(19) . . ?
C7 Fe1 C5 158.1(2) . . ?
C1 Fe1 C5 41.13(13) . . ?
C6 Fe1 C3 160.5(2) . . ?
C7 Fe1 C3 124.7(2) . . ?
C1 Fe1 C3 68.39(15) . . ?
C5 Fe1 C3 68.20(17) . . ?
C6 Fe1 C9 67.17(16) . . ?
C7 Fe1 C9 67.25(16) . . ?
C1 Fe1 C9 158.67(15) . . ?
C5 Fe1 C9 122.95(15) . . ?
C3 Fe1 C9 124.07(16) . . ?
C6 Fe1 C8 67.31(18) . . ?
C7 Fe1 C8 39.68(19) . . ?
C1 Fe1 C8 158.60(17) . . ?
C5 Fe1 C8 159.72(17) . . ?
C3 Fe1 C8 109.83(17) . . ?
C9 Fe1 C8 40.12(16) . . ?
C6 Fe1 C2 123.33(17) . . ?
C7 Fe1 C2 108.23(16) . . ?
C1 Fe1 C2 40.83(13) . . ?
C5 Fe1 C2 68.91(14) . . ?
C3 Fe1 C2 40.78(14) . . ?
C9 Fe1 C2 159.63(15) . . ?
C8 Fe1 C2 123.74(16) . . ?
C6 Fe1 C10 40.26(18) . . ?
C7 Fe1 C10 67.56(18) . . ?
C1 Fe1 C10 122.93(15) . . ?
C5 Fe1 C10 107.04(15) . . ?
C3 Fe1 C10 158.24(17) . . ?
C9 Fe1 C10 39.36(16) . . ?
C8 Fe1 C10 66.84(16) . . ?
C2 Fe1 C10 159.37(16) . . ?
C6 Fe1 C4 157.8(2) . . ?
C7 Fe1 C4 160.0(2) . . ?
C1 Fe1 C4 68.75(14) . . ?
C5 Fe1 C4 40.95(15) . . ?
C3 Fe1 C4 39.94(16) . . ?
C9 Fe1 C4 108.62(16) . . ?
C8 Fe1 C4 124.53(18) . . ?
C2 Fe1 C4 68.39(15) . . ?
C10 Fe1 C4 122.64(17) . . ?
C11 S1 Cu1 100.99(11) . . ?
C2 C1 C5 108.2(3) . . ?
C2 C1 C11 128.5(3) . . ?
C5 C1 C11 123.2(3) . . ?
C2 C1 Fe1 70.1(2) . . ?
C5 C1 Fe1 69.66(19) . . ?
C11 C1 Fe1 123.9(2) . . ?
C3 C2 C1 106.9(3) . . ?
C3 C2 Fe1 69.2(2) . . ?
C1 C2 Fe1 69.07(19) . . ?
C3 C2 H2A 126.5 . . ?
C1 C2 H2A 126.5 . . ?
Fe1 C2 H2A 126.5 . . ?
C4 C3 C2 109.6(3) . . ?
C4 C3 Fe1 70.6(2) . . ?
C2 C3 Fe1 70.04(19) . . ?
C4 C3 H3A 125.2 . . ?
C2 C3 H3A 125.2 . . ?
Fe1 C3 H3A 125.2 . . ?
C3 C4 C5 107.9(3) . . ?
C3 C4 Fe1 69.4(2) . . ?
C5 C4 Fe1 69.11(19) . . ?
C3 C4 H4A 126.1 . . ?
C5 C4 H4A 126.1 . . ?
Fe1 C4 H4A 126.1 . . ?
C4 C5 C1 107.4(3) . . ?
C4 C5 Fe1 69.9(2) . . ?
C1 C5 Fe1 69.21(19) . . ?
C4 C5 H5A 126.3 . . ?
C1 C5 H5A 126.3 . . ?
Fe1 C5 H5A 126.3 . . ?
C7 C6 C10 107.9(4) . . ?
C7 C6 Fe1 70.1(2) . . ?
C10 C6 Fe1 71.3(2) . . ?
C7 C6 H6A 126.0 . . ?
C10 C6 H6A 126.0 . . ?
Fe1 C6 H6A 126.0 . . ?
C6 C7 C8 107.8(4) . . ?
C6 C7 Fe1 69.2(2) . . ?
C8 C7 Fe1 71.0(2) . . ?
C6 C7 H7A 126.1 . . ?
C8 C7 H7A 126.1 . . ?
Fe1 C7 H7A 126.1 . . ?
C7 C8 C9 108.0(4) . . ?
C7 C8 Fe1 69.3(2) . . ?
C9 C8 Fe1 69.9(2) . . ?
C7 C8 H8A 126.0 . . ?
C9 C8 H8A 126.0 . . ?
Fe1 C8 H8A 126.0 . . ?
C10 C9 C8 108.4(4) . . ?
C10 C9 Fe1 70.6(2) . . ?
C8 C9 Fe1 70.0(2) . . ?
C10 C9 H9A 125.8 . . ?
C8 C9 H9A 125.8 . . ?
Fe1 C9 H9A 125.8 . . ?
C9 C10 C6 107.8(4) . . ?
C9 C10 Fe1 70.1(2) . . ?
C6 C10 Fe1 68.4(2) . . ?
C9 C10 H10A 126.1 . . ?
C6 C10 H10A 126.1 . . ?
Fe1 C10 H10A 126.1 . . ?
O1 C11 C1 118.6(3) . . ?
O1 C11 S1 124.6(3) . . ?
C1 C11 S1 116.8(2) . . ?
C24 P1 C18 105.31(14) . . ?
C24 P1 C12 102.66(14) . . ?
C18 P1 C12 102.59(13) . . ?
C24 P1 Cu1 115.83(10) . . ?
C18 P1 Cu1 113.70(10) . . ?
C12 P1 Cu1 115.19(9) . . ?
C17 C12 C13 119.0(3) . . ?
C17 C12 P1 117.7(2) . . ?
C13 C12 P1 123.3(2) . . ?
C14 C13 C12 120.9(3) . . ?
C14 C13 H13A 119.6 . . ?
C12 C13 H13A 119.6 . . ?
C15 C14 C13 119.0(3) . . ?
C15 C14 H14A 120.5 . . ?
C13 C14 H14A 120.5 . . ?
C16 C15 C14 121.5(3) . . ?
C16 C15 H15A 119.2 . . ?
C14 C15 H15A 119.2 . . ?
C15 C16 C17 119.3(3) . . ?
C15 C16 H16A 120.4 . . ?
C17 C16 H16A 120.4 . . ?
C12 C17 C16 120.2(3) . . ?
C12 C17 H17A 119.9 . . ?
C16 C17 H17A 119.9 . . ?
C19 C18 C23 119.2(3) . . ?
C19 C18 P1 119.2(2) . . ?
C23 C18 P1 121.6(2) . . ?
C18 C19 C20 120.7(3) . . ?
C18 C19 H19A 119.7 . . ?
C20 C19 H19A 119.7 . . ?
C21 C20 C19 119.6(3) . . ?
C21 C20 H20A 120.2 . . ?
C19 C20 H20A 120.2 . . ?
C20 C21 C22 119.9(3) . . ?
C20 C21 H21A 120.0 . . ?
C22 C21 H21A 120.0 . . ?
C21 C22 C23 120.4(3) . . ?
C21 C22 H22A 119.8 . . ?
C23 C22 H22A 119.8 . . ?
C22 C23 C18 120.2(3) . . ?
C22 C23 H23A 119.9 . . ?
C18 C23 H23A 119.9 . . ?
C29 C24 C25 118.4(3) . . ?
C29 C24 P1 123.9(3) . . ?
C25 C24 P1 117.7(2) . . ?
C26 C25 C24 120.8(4) . . ?
C26 C25 H25A 119.6 . . ?
C24 C25 H25A 119.6 . . ?
C25 C26 C27 120.4(4) . . ?
C25 C26 H26A 119.8 . . ?
C27 C26 H26A 119.8 . . ?
C28 C27 C26 118.8(4) . . ?
C28 C27 H27A 120.6 . . ?
C26 C27 H27A 120.6 . . ?
C27 C28 C29 121.5(4) . . ?
C27 C28 H28A 119.3 . . ?
C29 C28 H28A 119.3 . . ?
C24 C29 C28 120.1(4) . . ?
C24 C29 H29A 120.0 . . ?
C28 C29 H29A 120.0 . . ?
C42 P2 C30 104.38(12) . . ?
C42 P2 C36 103.85(12) . . ?
C30 P2 C36 104.10(12) . . ?
C42 P2 Cu1 113.43(9) . . ?
C30 P2 Cu1 113.97(9) . . ?
C36 P2 Cu1 115.83(9) . . ?
C31 C30 C35 119.2(3) . . ?
C31 C30 P2 123.8(2) . . ?
C35 C30 P2 117.0(2) . . ?
C30 C31 C32 120.6(3) . . ?
C30 C31 H31A 119.7 . . ?
C32 C31 H31A 119.7 . . ?
C31 C32 C33 119.9(3) . . ?
C31 C32 H32A 120.0 . . ?
C33 C32 H32A 120.0 . . ?
C34 C33 C32 119.4(3) . . ?
C34 C33 H33A 120.3 . . ?
C32 C33 H33A 120.3 . . ?
C33 C34 C35 121.0(3) . . ?
C33 C34 H34A 119.5 . . ?
C35 C34 H34A 119.5 . . ?
C34 C35 C30 119.9(3) . . ?
C34 C35 H35A 120.1 . . ?
C30 C35 H35A 120.1 . . ?
C37 C36 C41 119.3(3) . . ?
C37 C36 P2 118.1(2) . . ?
C41 C36 P2 122.5(2) . . ?
C38 C37 C36 119.9(3) . . ?
C38 C37 H37A 120.0 . . ?
C36 C37 H37A 120.0 . . ?
C37 C38 C39 120.9(3) . . ?
C37 C38 H38A 119.6 . . ?
C39 C38 H38A 119.6 . . ?
C40 C39 C38 119.3(3) . . ?
C40 C39 H39A 120.3 . . ?
C38 C39 H39A 120.3 . . ?
C39 C40 C41 120.2(3) . . ?
C39 C40 H40A 119.9 . . ?
C41 C40 H40A 119.9 . . ?
C40 C41 C36 120.4(3) . . ?
C40 C41 H41A 119.8 . . ?
C36 C41 H41A 119.8 . . ?
C43 C42 C47 119.1(3) . . ?
C43 C42 P2 123.2(2) . . ?
C47 C42 P2 117.7(2) . . ?
C44 C43 C42 120.4(3) . . ?
C44 C43 H43A 119.8 . . ?
C42 C43 H43A 119.8 . . ?
C45 C44 C43 120.1(3) . . ?
C45 C44 H44A 120.0 . . ?
C43 C44 H44A 120.0 . . ?
C46 C45 C44 120.2(3) . . ?
C46 C45 H45A 119.9 . . ?
C44 C45 H45A 119.9 . . ?
C45 C46 C47 120.0(3) . . ?
C45 C46 H46A 120.0 . . ?
C47 C46 H46A 120.0 . . ?
C46 C47 C42 120.3(3) . . ?
C46 C47 H47B 119.9 . . ?
C42 C47 H47B 119.9 . . ?

loop_
_geom_bond_atom_site_label_1
_geom_bond_atom_site_label_2
_geom_bond_distance
_geom_bond_site_symmetry_2
_geom_bond_publ_flag
Cu1 S1 2.2432(9) . ?
Cu1 P2 2.2510(8) . ?
Cu1 P1 2.2614(8) . ?
Fe1 C6 2.010(4) . ?
Fe1 C7 2.022(4) . ?
Fe1 C1 2.038(3) . ?
Fe1 C5 2.044(3) . ?
Fe1 C3 2.041(3) . ?
Fe1 C9 2.042(4) . ?
Fe1 C8 2.044(4) . ?
Fe1 C2 2.052(3) . ?
Fe1 C10 2.048(4) . ?
Fe1 C4 2.056(3) . ?
S1 C11 1.733(3) . ?
O1 C11 1.228(4) . ?
C1 C2 1.427(5) . ?
C1 C5 1.434(5) . ?
C1 C11 1.496(5) . ?
C2 C3 1.426(5) . ?
C2 H2A 1.0000 . ?
C3 C4 1.399(6) . ?
C3 H3A 1.0000 . ?
C4 C5 1.434(5) . ?
C4 H4A 1.0000 . ?
C5 H5A 1.0000 . ?
C6 C7 1.401(7) . ?
C6 C10 1.397(6) . ?
C6 H6A 1.0000 . ?
C7 C8 1.380(6) . ?
C7 H7A 1.0000 . ?
C8 C9 1.401(6) . ?
C8 H8A 1.0000 . ?
C9 C10 1.377(6) . ?
C9 H9A 1.0000 . ?
C10 H10A 1.0000 . ?
P1 C24 1.819(3) . ?
P1 C18 1.823(3) . ?
P1 C12 1.827(3) . ?
C12 C17 1.377(4) . ?
C12 C13 1.395(4) . ?
C13 C14 1.388(4) . ?
C13 H13A 0.9500 . ?
C14 C15 1.373(5) . ?
C14 H14A 0.9500 . ?
C15 C16 1.368(5) . ?
C15 H15A 0.9500 . ?
C16 C17 1.409(5) . ?
C16 H16A 0.9500 . ?
C17 H17A 0.9500 . ?
C18 C19 1.377(4) . ?
C18 C23 1.393(4) . ?
C19 C20 1.402(4) . ?
C19 H19A 0.9500 . ?
C20 C21 1.382(5) . ?
C20 H20A 0.9500 . ?
C21 C22 1.381(6) . ?
C21 H21A 0.9500 . ?
C22 C23 1.387(5) . ?
C22 H22A 0.9500 . ?
C23 H23A 0.9500 . ?
C24 C29 1.382(4) . ?
C24 C25 1.399(5) . ?
C25 C26 1.377(5) . ?
C25 H25A 0.9500 . ?
C26 C27 1.392(7) . ?
C26 H26A 0.9500 . ?
C27 C28 1.364(6) . ?
C27 H27A 0.9500 . ?
C28 C29 1.393(5) . ?
C28 H28A 0.9500 . ?
C29 H29A 0.9500 . ?
P2 C42 1.824(3) . ?
P2 C30 1.826(3) . ?
P2 C36 1.830(3) . ?
C30 C31 1.383(4) . ?
C30 C35 1.393(4) . ?
C31 C32 1.396(4) . ?
C31 H31A 0.9500 . ?
C32 C33 1.386(5) . ?
C32 H32A 0.9500 . ?
C33 C34 1.377(5) . ?
C33 H33A 0.9500 . ?
C34 C35 1.388(4) . ?
C34 H34A 0.9500 . ?
C35 H35A 0.9500 . ?
C36 C37 1.386(4) . ?
C36 C41 1.389(4) . ?
C37 C38 1.385(4) . ?
C37 H37A 0.9500 . ?
C38 C39 1.388(5) . ?
C38 H38A 0.9500 . ?
C39 C40 1.379(5) . ?
C39 H39A 0.9500 . ?
C40 C41 1.394(4) . ?
C40 H40A 0.9500 . ?
C41 H41A 0.9500 . ?
C42 C43 1.389(4) . ?
C42 C47 1.398(4) . ?
C43 C44 1.392(4) . ?
C43 H43A 0.9500 . ?
C44 C45 1.383(5) . ?
C44 H44A 0.9500 . ?
C45 C46 1.382(5) . ?
C45 H45A 0.9500 . ?
C46 C47 1.393(4) . ?
C46 H46A 0.9500 . ?
C47 H47B 0.9500 . ?

loop_
_geom_torsion_atom_site_label_1
_geom_torsion_atom_site_label_2
_geom_torsion_atom_site_label_3
_geom_torsion_atom_site_label_4
_geom_torsion
_geom_torsion_site_symmetry_1
_geom_torsion_site_symmetry_2
_geom_torsion_site_symmetry_3
_geom_torsion_site_symmetry_4
_geom_torsion_publ_flag
P2 Cu1 S1 C11 -55.50(12) . . . . ?
P1 Cu1 S1 C11 126.70(11) . . . . ?
C6 Fe1 C1 C2 121.9(3) . . . . ?
C7 Fe1 C1 C2 80.2(3) . . . . ?
C5 Fe1 C1 C2 -119.2(3) . . . . ?
C3 Fe1 C1 C2 -38.1(2) . . . . ?
C9 Fe1 C1 C2 -168.0(4) . . . . ?
C8 Fe1 C1 C2 51.3(5) . . . . ?
C10 Fe1 C1 C2 162.9(2) . . . . ?
C4 Fe1 C1 C2 -81.1(2) . . . . ?
C6 Fe1 C1 C5 -118.9(3) . . . . ?
C7 Fe1 C1 C5 -160.6(3) . . . . ?
C3 Fe1 C1 C5 81.2(2) . . . . ?
C9 Fe1 C1 C5 -48.8(4) . . . . ?
C8 Fe1 C1 C5 170.5(4) . . . . ?
C2 Fe1 C1 C5 119.2(3) . . . . ?
C10 Fe1 C1 C5 -77.8(2) . . . . ?
C4 Fe1 C1 C5 38.1(2) . . . . ?
C6 Fe1 C1 C11 -1.9(3) . . . . ?
C7 Fe1 C1 C11 -43.5(4) . . . . ?
C5 Fe1 C1 C11 117.0(4) . . . . ?
C3 Fe1 C1 C11 -161.8(3) . . . . ?
C9 Fe1 C1 C11 68.3(5) . . . . ?
C8 Fe1 C1 C11 -72.4(5) . . . . ?
C2 Fe1 C1 C11 -123.7(4) . . . . ?
C10 Fe1 C1 C11 39.2(3) . . . . ?
C4 Fe1 C1 C11 155.2(3) . . . . ?
C5 C1 C2 C3 -0.4(4) . . . . ?
C11 C1 C2 C3 177.1(3) . . . . ?
Fe1 C1 C2 C3 59.0(3) . . . . ?
C5 C1 C2 Fe1 -59.5(2) . . . . ?
C11 C1 C2 Fe1 118.1(3) . . . . ?
C6 Fe1 C2 C3 164.7(3) . . . . ?
C7 Fe1 C2 C3 122.4(3) . . . . ?
C1 Fe1 C2 C3 -118.6(3) . . . . ?
C5 Fe1 C2 C3 -80.7(3) . . . . ?
C9 Fe1 C2 C3 48.8(5) . . . . ?
C8 Fe1 C2 C3 81.4(3) . . . . ?
C10 Fe1 C2 C3 -163.0(4) . . . . ?
C4 Fe1 C2 C3 -36.6(2) . . . . ?
C6 Fe1 C2 C1 -76.6(3) . . . . ?
C7 Fe1 C2 C1 -119.0(3) . . . . ?
C5 Fe1 C2 C1 37.97(19) . . . . ?
C3 Fe1 C2 C1 118.6(3) . . . . ?
C9 Fe1 C2 C1 167.5(4) . . . . ?
C8 Fe1 C2 C1 -160.0(2) . . . . ?
C10 Fe1 C2 C1 -44.4(5) . . . . ?
C4 Fe1 C2 C1 82.1(2) . . . . ?
C1 C2 C3 C4 0.7(4) . . . . ?
Fe1 C2 C3 C4 59.7(3) . . . . ?
C1 C2 C3 Fe1 -59.0(2) . . . . ?
C6 Fe1 C3 C4 -161.6(5) . . . . ?
C7 Fe1 C3 C4 162.3(3) . . . . ?
C1 Fe1 C3 C4 -82.3(3) . . . . ?
C5 Fe1 C3 C4 -37.9(2) . . . . ?
C9 Fe1 C3 C4 78.0(3) . . . . ?
C8 Fe1 C3 C4 120.5(3) . . . . ?
C2 Fe1 C3 C4 -120.4(4) . . . . ?
C10 Fe1 C3 C4 43.5(6) . . . . ?
C6 Fe1 C3 C2 -41.2(6) . . . . ?
C7 Fe1 C3 C2 -77.3(3) . . . . ?
C1 Fe1 C3 C2 38.1(2) . . . . ?
C5 Fe1 C3 C2 82.5(2) . . . . ?
C9 Fe1 C3 C2 -161.6(2) . . . . ?
C8 Fe1 C3 C2 -119.1(3) . . . . ?
C10 Fe1 C3 C2 163.9(4) . . . . ?
C4 Fe1 C3 C2 120.4(4) . . . . ?
C2 C3 C4 C5 -0.8(4) . . . . ?
Fe1 C3 C4 C5 58.6(2) . . . . ?
C2 C3 C4 Fe1 -59.4(3) . . . . ?
C6 Fe1 C4 C3 163.7(4) . . . . ?
C7 Fe1 C4 C3 -46.7(6) . . . . ?
C1 Fe1 C4 C3 81.3(2) . . . . ?
C5 Fe1 C4 C3 119.6(3) . . . . ?
C9 Fe1 C4 C3 -121.2(3) . . . . ?
C8 Fe1 C4 C3 -79.6(3) . . . . ?
C2 Fe1 C4 C3 37.3(2) . . . . ?
C10 Fe1 C4 C3 -162.4(2) . . . . ?
C6 Fe1 C4 C5 44.1(5) . . . . ?
C7 Fe1 C4 C5 -166.3(4) . . . . ?
C1 Fe1 C4 C5 -38.3(2) . . . . ?
C3 Fe1 C4 C5 -119.6(3) . . . . ?
C9 Fe1 C4 C5 119.2(2) . . . . ?
C8 Fe1 C4 C5 160.8(2) . . . . ?
C2 Fe1 C4 C5 -82.3(2) . . . . ?
C10 Fe1 C4 C5 78.0(3) . . . . ?
C3 C4 C5 C1 0.5(4) . . . . ?
Fe1 C4 C5 C1 59.3(2) . . . . ?
C3 C4 C5 Fe1 -58.8(3) . . . . ?
C2 C1 C5 C4 -0.1(4) . . . . ?
C11 C1 C5 C4 -177.7(3) . . . . ?
Fe1 C1 C5 C4 -59.8(2) . . . . ?
C2 C1 C5 Fe1 59.7(2) . . . . ?
C11 C1 C5 Fe1 -118.0(3) . . . . ?
C6 Fe1 C5 C4 -162.1(3) . . . . ?
C7 Fe1 C5 C4 167.4(4) . . . . ?
C1 Fe1 C5 C4 118.6(3) . . . . ?
C3 Fe1 C5 C4 37.0(2) . . . . ?
C9 Fe1 C5 C4 -80.4(3) . . . . ?
C8 Fe1 C5 C4 -51.4(5) . . . . ?
C2 Fe1 C5 C4 80.9(2) . . . . ?
C10 Fe1 C5 C4 -120.5(2) . . . . ?
C6 Fe1 C5 C1 79.3(3) . . . . ?
C7 Fe1 C5 C1 48.8(5) . . . . ?
C3 Fe1 C5 C1 -81.7(2) . . . . ?
C9 Fe1 C5 C1 161.0(2) . . . . ?
C8 Fe1 C5 C1 -170.0(4) . . . . ?
C2 Fe1 C5 C1 -37.69(18) . . . . ?
C10 Fe1 C5 C1 120.9(2) . . . . ?
C4 Fe1 C5 C1 -118.6(3) . . . . ?
C1 Fe1 C6 C7 -120.6(3) . . . . ?
C5 Fe1 C6 C7 -163.1(2) . . . . ?
C3 Fe1 C6 C7 -48.0(6) . . . . ?
C9 Fe1 C6 C7 81.2(3) . . . . ?
C8 Fe1 C6 C7 37.5(3) . . . . ?
C2 Fe1 C6 C7 -79.0(3) . . . . ?
C10 Fe1 C6 C7 117.9(4) . . . . ?
C4 Fe1 C6 C7 164.5(4) . . . . ?
C7 Fe1 C6 C10 -117.9(4) . . . . ?
C1 Fe1 C6 C10 121.4(2) . . . . ?
C5 Fe1 C6 C10 79.0(3) . . . . ?
C3 Fe1 C6 C10 -165.9(5) . . . . ?
C9 Fe1 C6 C10 -36.8(2) . . . . ?
C8 Fe1 C6 C10 -80.5(3) . . . . ?
C2 Fe1 C6 C10 163.1(2) . . . . ?
C4 Fe1 C6 C10 46.6(5) . . . . ?
C10 C6 C7 C8 0.7(5) . . . . ?
Fe1 C6 C7 C8 -60.9(3) . . . . ?
C10 C6 C7 Fe1 61.6(3) . . . . ?
C1 Fe1 C7 C6 77.6(3) . . . . ?
C5 Fe1 C7 C6 41.6(5) . . . . ?
C3 Fe1 C7 C6 162.4(3) . . . . ?
C9 Fe1 C7 C6 -80.9(3) . . . . ?
C8 Fe1 C7 C6 -118.5(4) . . . . ?
C2 Fe1 C7 C6 120.3(3) . . . . ?
C10 Fe1 C7 C6 -38.2(3) . . . . ?
C4 Fe1 C7 C6 -162.9(4) . . . . ?
C6 Fe1 C7 C8 118.5(4) . . . . ?
C1 Fe1 C7 C8 -164.0(2) . . . . ?
C5 Fe1 C7 C8 160.1(4) . . . . ?
C3 Fe1 C7 C8 -79.1(3) . . . . ?
C9 Fe1 C7 C8 37.5(2) . . . . ?
C2 Fe1 C7 C8 -121.3(3) . . . . ?
C10 Fe1 C7 C8 80.3(3) . . . . ?
C4 Fe1 C7 C8 -44.5(6) . . . . ?
C6 C7 C8 C9 0.4(5) . . . . ?
Fe1 C7 C8 C9 -59.3(3) . . . . ?
C6 C7 C8 Fe1 59.7(3) . . . . ?
C6 Fe1 C8 C7 -38.4(3) . . . . ?
C1 Fe1 C8 C7 39.7(5) . . . . ?
C5 Fe1 C8 C7 -158.5(4) . . . . ?
C3 Fe1 C8 C7 120.9(3) . . . . ?
C9 Fe1 C8 C7 -119.4(4) . . . . ?
C2 Fe1 C8 C7 77.5(3) . . . . ?
C10 Fe1 C8 C7 -82.3(3) . . . . ?
C4 Fe1 C8 C7 163.0(3) . . . . ?
C6 Fe1 C8 C9 81.0(3) . . . . ?
C7 Fe1 C8 C9 119.4(4) . . . . ?
C1 Fe1 C8 C9 159.0(3) . . . . ?
C5 Fe1 C8 C9 -39.1(6) . . . . ?
C3 Fe1 C8 C9 -119.7(2) . . . . ?
C2 Fe1 C8 C9 -163.1(2) . . . . ?
C10 Fe1 C8 C9 37.1(2) . . . . ?
C4 Fe1 C8 C9 -77.6(3) . . . . ?
C7 C8 C9 C10 -1.4(5) . . . . ?
Fe1 C8 C9 C10 -60.4(3) . . . . ?
C7 C8 C9 Fe1 59.0(3) . . . . ?
C6 Fe1 C9 C10 37.6(3) . . . . ?
C7 Fe1 C9 C10 81.9(3) . . . . ?
C1 Fe1 C9 C10 -40.0(5) . . . . ?
C5 Fe1 C9 C10 -76.1(3) . . . . ?
C3 Fe1 C9 C10 -160.6(3) . . . . ?
C8 Fe1 C9 C10 119.0(4) . . . . ?
C2 Fe1 C9 C10 163.0(4) . . . . ?
C4 Fe1 C9 C10 -119.1(3) . . . . ?
C6 Fe1 C9 C8 -81.4(3) . . . . ?
C7 Fe1 C9 C8 -37.1(3) . . . . ?
C1 Fe1 C9 C8 -159.0(4) . . . . ?
C5 Fe1 C9 C8 164.9(2) . . . . ?
C3 Fe1 C9 C8 80.4(3) . . . . ?
C2 Fe1 C9 C8 44.0(5) . . . . ?
C10 Fe1 C9 C8 -119.0(4) . . . . ?
C4 Fe1 C9 C8 121.9(3) . . . . ?
C8 C9 C10 C6 1.9(4) . . . . ?
Fe1 C9 C10 C6 -58.2(3) . . . . ?
C8 C9 C10 Fe1 60.0(3) . . . . ?
C7 C6 C10 C9 -1.6(4) . . . . ?
Fe1 C6 C10 C9 59.2(3) . . . . ?
C7 C6 C10 Fe1 -60.8(3) . . . . ?
C6 Fe1 C10 C9 -119.5(4) . . . . ?
C7 Fe1 C10 C9 -81.0(3) . . . . ?
C1 Fe1 C10 C9 163.8(2) . . . . ?
C5 Fe1 C10 C9 121.6(2) . . . . ?
C3 Fe1 C10 C9 47.8(6) . . . . ?
C8 Fe1 C10 C9 -37.8(2) . . . . ?
C2 Fe1 C10 C9 -163.2(4) . . . . ?
C4 Fe1 C10 C9 79.4(3) . . . . ?
C7 Fe1 C10 C6 38.5(3) . . . . ?
C1 Fe1 C10 C6 -76.6(3) . . . . ?
C5 Fe1 C10 C6 -118.9(3) . . . . ?
C3 Fe1 C10 C6 167.3(4) . . . . ?
C9 Fe1 C10 C6 119.5(4) . . . . ?
C8 Fe1 C10 C6 81.7(3) . . . . ?
C2 Fe1 C10 C6 -43.6(6) . . . . ?
C4 Fe1 C10 C6 -161.0(3) . . . . ?
C2 C1 C11 O1 165.7(3) . . . . ?
C5 C1 C11 O1 -17.1(5) . . . . ?
Fe1 C1 C11 O1 -103.6(3) . . . . ?
C2 C1 C11 S1 -15.4(5) . . . . ?
C5 C1 C11 S1 161.8(3) . . . . ?
Fe1 C1 C11 S1 75.3(3) . . . . ?
Cu1 S1 C11 O1 6.6(3) . . . . ?
Cu1 S1 C11 C1 -172.2(2) . . . . ?
S1 Cu1 P1 C24 124.43(12) . . . . ?
P2 Cu1 P1 C24 -53.29(12) . . . . ?
S1 Cu1 P1 C18 -113.37(11) . . . . ?
P2 Cu1 P1 C18 68.91(11) . . . . ?
S1 Cu1 P1 C12 4.64(11) . . . . ?
P2 Cu1 P1 C12 -173.08(11) . . . . ?
C24 P1 C12 C17 173.8(2) . . . . ?
C18 P1 C12 C17 64.7(2) . . . . ?
Cu1 P1 C12 C17 -59.4(2) . . . . ?
C24 P1 C12 C13 -7.3(3) . . . . ?
C18 P1 C12 C13 -116.4(2) . . . . ?
Cu1 P1 C12 C13 119.6(2) . . . . ?
C17 C12 C13 C14 1.4(4) . . . . ?
P1 C12 C13 C14 -177.6(2) . . . . ?
C12 C13 C14 C15 -1.4(4) . . . . ?
C13 C14 C15 C16 0.4(5) . . . . ?
C14 C15 C16 C17 0.6(5) . . . . ?
C13 C12 C17 C16 -0.3(4) . . . . ?
P1 C12 C17 C16 178.7(2) . . . . ?
C15 C16 C17 C12 -0.7(5) . . . . ?
C24 P1 C18 C19 100.3(3) . . . . ?
C12 P1 C18 C19 -152.6(2) . . . . ?
Cu1 P1 C18 C19 -27.6(3) . . . . ?
C24 P1 C18 C23 -79.4(3) . . . . ?
C12 P1 C18 C23 27.7(3) . . . . ?
Cu1 P1 C18 C23 152.8(2) . . . . ?
C23 C18 C19 C20 -1.4(5) . . . . ?
P1 C18 C19 C20 179.0(2) . . . . ?
C18 C19 C20 C21 0.4(5) . . . . ?
C19 C20 C21 C22 0.1(5) . . . . ?
C20 C21 C22 C23 0.4(5) . . . . ?
C21 C22 C23 C18 -1.4(5) . . . . ?
C19 C18 C23 C22 1.9(5) . . . . ?
P1 C18 C23 C22 -178.5(3) . . . . ?
C18 P1 C24 C29 1.4(3) . . . . ?
C12 P1 C24 C29 -105.6(3) . . . . ?
Cu1 P1 C24 C29 128.0(3) . . . . ?
C18 P1 C24 C25 -176.3(3) . . . . ?
C12 P1 C24 C25 76.6(3) . . . . ?
Cu1 P1 C24 C25 -49.8(3) . . . . ?
C29 C24 C25 C26 2.2(5) . . . . ?
P1 C24 C25 C26 -180.0(3) . . . . ?
C24 C25 C26 C27 -1.8(6) . . . . ?
C25 C26 C27 C28 -0.2(7) . . . . ?
C26 C27 C28 C29 1.9(7) . . . . ?
C25 C24 C29 C28 -0.5(5) . . . . ?
P1 C24 C29 C28 -178.3(3) . . . . ?
C27 C28 C29 C24 -1.5(6) . . . . ?
S1 Cu1 P2 C42 -124.15(10) . . . . ?
P1 Cu1 P2 C42 53.44(10) . . . . ?
S1 Cu1 P2 C30 116.58(10) . . . . ?
P1 Cu1 P2 C30 -65.82(10) . . . . ?
S1 Cu1 P2 C36 -4.17(11) . . . . ?
P1 Cu1 P2 C36 173.42(10) . . . . ?
C42 P2 C30 C31 1.5(3) . . . . ?
C36 P2 C30 C31 -107.1(2) . . . . ?
Cu1 P2 C30 C31 125.8(2) . . . . ?
C42 P2 C30 C35 -176.1(2) . . . . ?
C36 P2 C30 C35 75.3(2) . . . . ?
Cu1 P2 C30 C35 -51.8(2) . . . . ?
C35 C30 C31 C32 -0.8(4) . . . . ?
P2 C30 C31 C32 -178.3(2) . . . . ?
C30 C31 C32 C33 -0.4(4) . . . . ?
C31 C32 C33 C34 0.9(4) . . . . ?
C32 C33 C34 C35 -0.2(5) . . . . ?
C33 C34 C35 C30 -1.0(5) . . . . ?
C31 C30 C35 C34 1.4(4) . . . . ?
P2 C30 C35 C34 179.2(2) . . . . ?
C42 P2 C36 C37 93.7(3) . . . . ?
C30 P2 C36 C37 -157.3(2) . . . . ?
Cu1 P2 C36 C37 -31.4(3) . . . . ?
C42 P2 C36 C41 -85.5(3) . . . . ?
C30 P2 C36 C41 23.5(3) . . . . ?
Cu1 P2 C36 C41 149.4(2) . . . . ?
C41 C36 C37 C38 1.1(5) . . . . ?
P2 C36 C37 C38 -178.2(3) . . . . ?
C36 C37 C38 C39 -1.4(6) . . . . ?
C37 C38 C39 C40 0.9(6) . . . . ?
C38 C39 C40 C41 -0.1(5) . . . . ?
C39 C40 C41 C36 -0.2(5) . . . . ?
C37 C36 C41 C40 -0.3(4) . . . . ?
P2 C36 C41 C40 178.9(2) . . . . ?
C30 P2 C42 C43 -107.9(2) . . . . ?
C36 P2 C42 C43 0.9(3) . . . . ?
Cu1 P2 C42 C43 127.5(2) . . . . ?
C30 P2 C42 C47 75.0(2) . . . . ?
C36 P2 C42 C47 -176.2(2) . . . . ?
Cu1 P2 C42 C47 -49.6(2) . . . . ?
C47 C42 C43 C44 1.9(4) . . . . ?
P2 C42 C43 C44 -175.1(2) . . . . ?
C42 C43 C44 C45 -1.3(5) . . . . ?
C43 C44 C45 C46 -0.6(5) . . . . ?
C44 C45 C46 C47 2.0(5) . . . . ?
C45 C46 C47 C42 -1.4(5) . . . . ?
C43 C42 C47 C46 -0.5(4) . . . . ?
P2 C42 C47 C46 176.7(2) . . . . ?
